data_7030687
loop_
_publ_author_name
'Grant, Gregory J.'
'Benefield, Desir\'ee A.'
'VanDerveer, Donald G.'

_publ_section_title
;
 Thiacrown PtII complexes with group 15 donor ligands:
 pentacoordination in Pt(II) complexes
;
_journal_coden_ASTM DTARAF
_journal_issue 40
_journal_name_full 'Dalton Transactions'
_journal_page_first 8605
_journal_page_last 8615
_journal_paper_doi 10.1039/b909875e
_journal_year 2009
_chemical_formula_moiety 'C32 H36 As2 Pt S3, 2(F6 P), C2 H3 N'
_chemical_formula_sum 'C34 H39 As2 F12 N P2 Pt S3'
_chemical_formula_weight 1192.71
_chemical_name_common (Pt(9S3)(dpae))(PF6)2
_space_group_IT_number 14
_symmetry_cell_setting monoclinic
_symmetry_space_group_name_Hall '-P 2yn'
_symmetry_space_group_name_H-M 'P 1 21/n 1'
_atom_sites_solution_hydrogens geom
_atom_sites_solution_primary direct
_atom_sites_solution_secondary difmap
_audit_creation_method SHELXL-97
_cell_angle_alpha 90.00
_cell_angle_beta 108.97(3)
_cell_angle_gamma 90.00
_cell_formula_units_Z 4
_cell_length_a 14.524(3)
_cell_length_b 16.183(3)
_cell_length_c 18.869(4)
_cell_measurement_reflns_used 11944
_cell_measurement_temperature 163(2)
_cell_measurement_theta_max 26.4088
_cell_measurement_theta_min 2.5917
_cell_volume 4194.1(16)
_computing_cell_refinement 'CrystalClear (Rigaku/MSC,2006)'
_computing_data_collection 'CrystalClear (Rigaku/MSC,2006)'
_computing_data_reduction 'CrystalClear (Rigaku/MSC,2006)'
_computing_molecular_graphics 'SHELXTL 6.10 (Sheldrick,2008)'
_computing_publication_material 'SHELXTL 6.10 (Sheldrick,2008)'
_computing_structure_refinement 'SHELXTL 6.10 (Sheldrick,2008)'
_computing_structure_solution 'SHELXTL 6.10 (Sheldrick,2008)'
_diffrn_ambient_temperature 163(2)
_diffrn_detector_area_resol_mean 14.6306
_diffrn_measured_fraction_theta_full 0.995
_diffrn_measured_fraction_theta_max 0.995
_diffrn_measurement_details
;
scan:
Number of images: 260
Slice: -40.0000 - 90.0000
Image width: 0.5000
Exp time: 15.0000
Rotation axis: Omega
Omega: 0.0000
Chi: 45.0000
Phi: 0.0000
XTD: 27.8254
2theta: -0.2799
scan:
Number of images: 220
Slice: -30.0000 - 80.0000
Image width: 0.5000
Exp time: 15.0000
Rotation axis: Omega
Omega: 0.0000
Chi: 45.0000
Phi: 90.0000
XTD: 27.8254
2theta: -0.2799

;
_diffrn_measurement_device
;
Rigaku AFC8S Mercury CCD
;
_diffrn_measurement_device_details
;
AFC8: Eulerian 3 circle
;
_diffrn_measurement_method omega
_diffrn_radiation_detector CCD
_diffrn_radiation_monochromator 'Graphite Monochromator'
_diffrn_radiation_type MoK\a
_diffrn_radiation_wavelength 0.71073
_diffrn_reflns_av_R_equivalents 0.1570
_diffrn_reflns_av_sigmaI/netI 0.1010
_diffrn_reflns_limit_h_max 17
_diffrn_reflns_limit_h_min -17
_diffrn_reflns_limit_k_max 18
_diffrn_reflns_limit_k_min -19
_diffrn_reflns_limit_l_max 22
_diffrn_reflns_limit_l_min -21
_diffrn_reflns_number 27203
_diffrn_reflns_reduction_process 'Lp corrections applied'
_diffrn_reflns_theta_full 25.05
_diffrn_reflns_theta_max 25.05
_diffrn_reflns_theta_min 2.61
_diffrn_standards_decay_% 0
_diffrn_standards_interval_count 0
_diffrn_standards_interval_time 0
_diffrn_standards_number 0
_exptl_absorpt_coefficient_mu 5.218
_exptl_absorpt_correction_T_max 0.7448
_exptl_absorpt_correction_T_min 0.2125
_exptl_absorpt_correction_type multi-scan
_exptl_absorpt_process_details 'Jacobson, R., (1998)'
_exptl_crystal_colour red
_exptl_crystal_density_diffrn 1.889
_exptl_crystal_density_method 'not measured'
_exptl_crystal_description chip
_exptl_crystal_F_000 2320
_exptl_crystal_size_max 0.43
_exptl_crystal_size_mid 0.14
_exptl_crystal_size_min 0.06
_refine_diff_density_max 2.135
_refine_diff_density_min -2.024
_refine_diff_density_rms 0.243
_refine_ls_extinction_method none
_refine_ls_goodness_of_fit_ref 1.097
_refine_ls_hydrogen_treatment constr
_refine_ls_matrix_type full
_refine_ls_number_parameters 497
_refine_ls_number_reflns 7405
_refine_ls_number_restraints 0
_refine_ls_restrained_S_all 1.097
_refine_ls_R_factor_all 0.0950
_refine_ls_R_factor_gt 0.0816
_refine_ls_shift/su_max 0.001
_refine_ls_shift/su_mean 0.000
_refine_ls_structure_factor_coef Fsqd
_refine_ls_weighting_details 'calc w=1/[\s^2^(Fo^2^)+(0.0310P)^2^+113.5391P] where P=(Fo^2^+2Fc^2^)/3'
_refine_ls_weighting_scheme calc
_refine_ls_wR_factor_gt 0.1696
_refine_ls_wR_factor_ref 0.1794
_reflns_number_gt 5921
_reflns_number_total 7405
_reflns_threshold_expression >2sigma(I)
_cod_duplicate_entry 7002473
_cod_data_source_file b909875e.txt
_cod_data_source_block pt9s3arsine
_cod_original_cell_volume 4194.0(14)
_cod_original_sg_symbol_H-M P21/n
_cod_database_code 7030687

loop_
_symmetry_equiv_pos_as_xyz
'x, y, z'
'-x+1/2, y+1/2, -z+1/2'
'-x, -y, -z'
'x-1/2, -y-1/2, z-1/2'

loop_
_atom_site_label
_atom_site_type_symbol
_atom_site_fract_x
_atom_site_fract_y
_atom_site_fract_z
_atom_site_U_iso_or_equiv
_atom_site_adp_type
_atom_site_occupancy
_atom_site_symmetry_multiplicity
_atom_site_calc_flag
_atom_site_refinement_flags
Pt1 Pt 0.25733(3) 0.64526(3) 0.02872(3) 0.02174(15) Uani 1 1 d .
S1 S 0.3956(3) 0.5613(2) -0.0059(3) 0.0464(10) Uani 1 1 d .
C2 C 0.3525(14) 0.5759(11) -0.1060(11) 0.058(5) Uani 1 1 d .
H2A H 0.4077 0.5755 -0.1235 0.070 Uiso 1 1 calc R
H2B H 0.3122 0.5296 -0.1285 0.070 Uiso 1 1 calc R
C3 C 0.2947(14) 0.6552(10) -0.1335(8) 0.047(4) Uani 1 1 d .
H3A H 0.2688 0.6529 -0.1872 0.057 Uiso 1 1 calc R
H3B H 0.3393 0.7008 -0.1207 0.057 Uiso 1 1 calc R
S4 S 0.1955(3) 0.6776(2) -0.0985(2) 0.0427(9) Uani 1 1 d .
C5 C 0.1073(13) 0.5947(11) -0.1401(9) 0.053(4) Uani 1 1 d .
H5A H 0.0530 0.6175 -0.1791 0.064 Uiso 1 1 calc R
H5B H 0.1375 0.5539 -0.1621 0.064 Uiso 1 1 calc R
C6 C 0.0705(10) 0.5534(10) -0.0807(9) 0.042(4) Uani 1 1 d .
H6A H 0.0346 0.5046 -0.1022 0.051 Uiso 1 1 calc R
H6B H 0.0262 0.5904 -0.0686 0.051 Uiso 1 1 calc R
S7 S 0.1645(2) 0.52518(19) 0.0043(2) 0.0289(7) Uani 1 1 d .
C8 C 0.2349(11) 0.4521(9) -0.0300(11) 0.048(5) Uani 1 1 d .
H8A H 0.2176 0.3972 -0.0196 0.058 Uiso 1 1 calc R
H8B H 0.2166 0.4577 -0.0834 0.058 Uiso 1 1 calc R
C9 C 0.3440(13) 0.4611(9) 0.0028(13) 0.057(5) Uani 1 1 d .
H9A H 0.3733 0.4208 -0.0205 0.069 Uiso 1 1 calc R
H9B H 0.3628 0.4476 0.0551 0.069 Uiso 1 1 calc R
As1 As 0.28292(10) 0.63380(9) 0.15896(7) 0.0283(3) Uani 1 1 d .
As2 As 0.33987(9) 0.77433(8) 0.05994(7) 0.0237(3) Uani 1 1 d .
C10 C 0.3449(13) 0.7351(10) 0.2062(8) 0.043(4) Uani 1 1 d .
H10A H 0.2956 0.7746 0.2062 0.052 Uiso 1 1 calc R
H10B H 0.3826 0.7238 0.2574 0.052 Uiso 1 1 calc R
C11 C 0.4105(11) 0.7717(10) 0.1662(8) 0.041(4) Uani 1 1 d .
H11A H 0.4681 0.7386 0.1757 0.049 Uiso 1 1 calc R
H11B H 0.4296 0.8266 0.1842 0.049 Uiso 1 1 calc R
C12 C 0.1637(10) 0.6245(9) 0.1827(8) 0.032(3) Uani 1 1 d .
C13 C 0.0828(12) 0.6707(10) 0.1413(9) 0.044(4) Uani 1 1 d .
H13A H 0.0857 0.7038 0.0999 0.053 Uiso 1 1 calc R
C14 C -0.0011(14) 0.6687(12) 0.1603(10) 0.055(5) Uani 1 1 d .
H14A H -0.0556 0.7027 0.1338 0.066 Uiso 1 1 calc R
C15 C -0.0067(14) 0.6189(11) 0.2162(12) 0.058(5) Uani 1 1 d .
H15A H -0.0667 0.6157 0.2273 0.070 Uiso 1 1 calc R
C16 C 0.0702(15) 0.5734(11) 0.2569(10) 0.053(5) Uani 1 1 d .
H16A H 0.0646 0.5398 0.2973 0.063 Uiso 1 1 calc R
C17 C 0.1585(12) 0.5745(10) 0.2410(9) 0.042(4) Uani 1 1 d .
H17A H 0.2132 0.5419 0.2695 0.051 Uiso 1 1 calc R
C18 C 0.3638(12) 0.5418(10) 0.2116(9) 0.047(4) Uani 1 1 d .
C19 C 0.3288(12) 0.4598(9) 0.1945(10) 0.049(4) Uani 1 1 d .
H19A H 0.2652 0.4502 0.1592 0.059 Uiso 1 1 calc R
C20 C 0.3850(17) 0.3956(13) 0.2281(16) 0.088(8) Uani 1 1 d .
H20A H 0.3618 0.3401 0.2161 0.106 Uiso 1 1 calc R
C21 C 0.475(2) 0.4092(18) 0.279(2) 0.129(14) Uani 1 1 d .
H21A H 0.5140 0.3634 0.3039 0.155 Uiso 1 1 calc R
C22 C 0.5093(16) 0.4902(17) 0.295(2) 0.141(16) Uani 1 1 d .
H22A H 0.5719 0.5001 0.3319 0.169 Uiso 1 1 calc R
C23 C 0.4554(16) 0.5532(14) 0.2597(13) 0.092(9) Uani 1 1 d .
H23A H 0.4818 0.6081 0.2683 0.111 Uiso 1 1 calc R
C24 C 0.4325(9) 0.7964(8) 0.0086(7) 0.024(3) Uani 1 1 d .
C25 C 0.5194(9) 0.7513(8) 0.0287(8) 0.028(3) Uani 1 1 d .
H25A H 0.5345 0.7133 0.0700 0.034 Uiso 1 1 calc R
C26 C 0.5841(10) 0.7618(9) -0.0113(9) 0.038(3) Uani 1 1 d .
H26A H 0.6443 0.7317 0.0027 0.045 Uiso 1 1 calc R
C27 C 0.5610(10) 0.8153(8) -0.0706(8) 0.034(3) Uani 1 1 d .
H27A H 0.6045 0.8207 -0.0993 0.041 Uiso 1 1 calc R
C28 C 0.4760(11) 0.8622(10) -0.0904(8) 0.040(3) Uani 1 1 d .
H28A H 0.4624 0.9011 -0.1308 0.047 Uiso 1 1 calc R
C29 C 0.4099(10) 0.8515(8) -0.0500(8) 0.030(3) Uani 1 1 d .
H29A H 0.3502 0.8824 -0.0633 0.036 Uiso 1 1 calc R
C30 C 0.2592(10) 0.8708(9) 0.0442(9) 0.036(3) Uani 1 1 d .
C31 C 0.2997(13) 0.9461(8) 0.0644(10) 0.044(4) Uani 1 1 d .
H31A H 0.3690 0.9519 0.0860 0.053 Uiso 1 1 calc R
C32 C 0.2377(15) 1.0167(11) 0.0530(14) 0.069(6) Uani 1 1 d .
H32A H 0.2650 1.0708 0.0665 0.083 Uiso 1 1 calc R
C33 C 0.1418(19) 1.0071(13) 0.024(3) 0.21(3) Uani 1 1 d .
H33A H 0.1002 1.0540 0.0205 0.254 Uiso 1 1 calc R
C34 C 0.0994(19) 0.9298(14) -0.003(3) 0.21(3) Uani 1 1 d .
H34A H 0.0306 0.9250 -0.0281 0.254 Uiso 1 1 calc R
C35 C 0.1576(14) 0.8628(12) 0.0065(18) 0.099(10) Uani 1 1 d .
H35A H 0.1304 0.8099 -0.0119 0.119 Uiso 1 1 calc R
P1 P 0.3743(3) 0.7602(2) 0.4267(2) 0.0338(8) Uani 1 1 d .
F1 F 0.3289(12) 0.6856(7) 0.3730(7) 0.095(5) Uani 1 1 d .
F2 F 0.3413(12) 0.8207(7) 0.3586(7) 0.091(5) Uani 1 1 d .
F3 F 0.4202(8) 0.8372(7) 0.4793(6) 0.062(3) Uani 1 1 d .
F4 F 0.4708(9) 0.7509(11) 0.4058(9) 0.116(6) Uani 1 1 d .
F5 F 0.4160(19) 0.7029(8) 0.4961(8) 0.164(10) Uani 1 1 d .
F6 F 0.2794(10) 0.7740(12) 0.4445(10) 0.140(8) Uani 1 1 d .
P2 P 0.7082(3) 0.6507(3) 0.2237(2) 0.0430(10) Uani 1 1 d .
F7 F 0.7670(7) 0.5663(6) 0.2272(5) 0.058(3) Uani 1 1 d .
F8 F 0.6909(8) 0.6309(7) 0.2994(5) 0.063(3) Uani 1 1 d .
F9 F 0.7254(9) 0.6714(8) 0.1458(6) 0.073(3) Uani 1 1 d .
F10 F 0.6093(7) 0.6068(7) 0.1768(6) 0.070(3) Uani 1 1 d .
F11 F 0.8073(7) 0.6960(7) 0.2678(6) 0.062(3) Uani 1 1 d .
F12 F 0.6507(8) 0.7363(7) 0.2183(7) 0.067(3) Uani 1 1 d .
N1 N 0.5608(13) 0.9314(8) 0.1684(9) 0.059(4) Uani 1 1 d .
C36 C 0.6286(16) 0.9223(10) 0.1523(10) 0.054(5) Uani 1 1 d .
C37 C 0.7194(16) 0.9099(14) 0.1347(13) 0.078(7) Uani 1 1 d .
H37A H 0.7651 0.8798 0.1746 0.117 Uiso 1 1 calc R
H37B H 0.7466 0.9627 0.1292 0.117 Uiso 1 1 calc R
H37C H 0.7056 0.8793 0.0889 0.117 Uiso 1 1 calc R

loop_
_atom_site_aniso_label
_atom_site_aniso_U_11
_atom_site_aniso_U_22
_atom_site_aniso_U_33
_atom_site_aniso_U_23
_atom_site_aniso_U_13
_atom_site_aniso_U_12
Pt1 0.0227(3) 0.0217(2) 0.0233(3) -0.00009(18) 0.01087(19) 0.00078(18)
S1 0.035(2) 0.0271(17) 0.090(3) -0.0078(19) 0.039(2) 0.0002(15)
C2 0.064(12) 0.051(10) 0.079(14) -0.024(10) 0.051(11) -0.017(9)
C3 0.080(12) 0.049(9) 0.026(8) -0.001(7) 0.034(8) -0.018(9)
S4 0.061(3) 0.042(2) 0.0234(18) -0.0033(15) 0.0119(17) -0.0121(19)
C5 0.052(10) 0.053(10) 0.041(10) -0.007(8) -0.004(8) -0.014(8)
C6 0.024(7) 0.048(9) 0.048(9) -0.010(7) 0.002(6) 0.002(6)
S7 0.0269(17) 0.0235(15) 0.0416(19) -0.0056(14) 0.0185(14) -0.0031(13)
C8 0.043(9) 0.026(7) 0.099(14) -0.016(8) 0.055(10) -0.009(6)
C9 0.050(11) 0.027(8) 0.108(16) -0.012(9) 0.044(11) 0.004(7)
As1 0.0284(7) 0.0346(7) 0.0231(7) 0.0031(5) 0.0100(5) -0.0074(6)
As2 0.0260(6) 0.0226(6) 0.0259(7) -0.0014(5) 0.0130(5) -0.0028(5)
C10 0.059(10) 0.049(9) 0.023(7) -0.012(6) 0.016(7) -0.010(8)
C11 0.032(8) 0.060(10) 0.029(8) 0.007(7) 0.007(6) -0.019(7)
C12 0.037(8) 0.034(7) 0.030(7) -0.008(6) 0.019(6) -0.006(6)
C13 0.054(10) 0.040(8) 0.049(10) -0.003(7) 0.032(8) -0.008(7)
C14 0.053(11) 0.078(13) 0.046(10) -0.013(9) 0.032(9) -0.007(9)
C15 0.059(12) 0.055(10) 0.084(14) -0.028(10) 0.054(11) -0.024(9)
C16 0.082(14) 0.053(10) 0.041(9) -0.008(8) 0.045(10) -0.016(10)
C17 0.050(9) 0.044(9) 0.044(9) -0.004(7) 0.029(8) -0.006(7)
C18 0.038(9) 0.056(10) 0.035(8) 0.012(7) -0.004(7) -0.013(8)
C19 0.035(8) 0.034(8) 0.070(12) 0.026(8) 0.007(8) 0.001(7)
C20 0.065(14) 0.051(12) 0.13(2) 0.042(13) 0.012(14) 0.003(10)
C21 0.080(19) 0.09(2) 0.19(3) 0.09(2) 0.01(2) 0.005(16)
C22 0.036(12) 0.11(2) 0.22(4) 0.11(2) -0.036(16) -0.022(13)
C23 0.067(14) 0.081(15) 0.096(18) 0.047(13) -0.021(12) -0.041(12)
C24 0.024(6) 0.026(6) 0.024(6) -0.004(5) 0.009(5) -0.002(5)
C25 0.020(6) 0.029(7) 0.040(8) 0.005(6) 0.017(6) 0.006(5)
C26 0.024(7) 0.042(8) 0.055(10) 0.002(7) 0.024(7) -0.004(6)
C27 0.029(7) 0.034(7) 0.047(9) 0.003(6) 0.024(7) -0.003(6)
C28 0.038(8) 0.050(9) 0.038(8) 0.007(7) 0.022(7) -0.004(7)
C29 0.031(7) 0.027(7) 0.036(7) 0.006(6) 0.015(6) 0.007(6)
C30 0.019(7) 0.034(7) 0.064(10) -0.010(7) 0.026(7) -0.005(6)
C31 0.060(11) 0.019(7) 0.066(11) -0.004(7) 0.036(9) -0.008(7)
C32 0.069(14) 0.042(10) 0.119(19) -0.020(11) 0.060(14) 0.002(9)
C33 0.073(17) 0.032(11) 0.58(8) -0.04(2) 0.18(3) -0.009(11)
C34 0.049(15) 0.032(11) 0.56(8) -0.03(2) 0.11(3) -0.003(10)
C35 0.039(11) 0.046(11) 0.22(3) -0.033(15) 0.053(16) -0.004(9)
P1 0.035(2) 0.0307(18) 0.038(2) -0.0005(15) 0.0138(16) -0.0021(15)
F1 0.164(13) 0.074(8) 0.064(7) -0.042(6) 0.062(8) -0.081(9)
F2 0.165(14) 0.063(7) 0.055(7) 0.012(6) 0.049(8) 0.049(8)
F3 0.062(7) 0.067(7) 0.071(7) -0.038(6) 0.039(6) -0.028(5)
F4 0.049(7) 0.162(14) 0.136(13) -0.073(11) 0.028(8) 0.034(8)
F5 0.34(3) 0.044(7) 0.063(9) 0.012(6) 0.008(13) 0.042(12)
F6 0.072(9) 0.24(2) 0.144(13) -0.125(14) 0.089(10) -0.097(12)
P2 0.046(2) 0.051(2) 0.030(2) -0.0084(17) 0.0088(17) 0.0196(19)
F7 0.062(6) 0.053(6) 0.051(6) -0.004(5) 0.007(5) 0.034(5)
F8 0.065(7) 0.085(8) 0.038(5) 0.003(5) 0.014(5) 0.005(6)
F9 0.088(8) 0.098(9) 0.036(6) 0.001(6) 0.023(6) 0.033(7)
F10 0.047(6) 0.080(7) 0.062(7) -0.028(6) -0.010(5) 0.014(5)
F11 0.044(6) 0.066(7) 0.071(7) -0.021(6) 0.010(5) 0.013(5)
F12 0.057(6) 0.061(6) 0.076(8) -0.007(6) 0.013(6) 0.033(5)
N1 0.076(11) 0.027(7) 0.073(11) 0.000(7) 0.023(9) -0.004(7)
C36 0.079(14) 0.035(9) 0.050(11) -0.005(8) 0.024(10) -0.005(9)
C37 0.082(16) 0.090(16) 0.074(15) -0.038(12) 0.042(13) -0.040(13)

loop_
_atom_type_symbol
_atom_type_description
_atom_type_scat_dispersion_real
_atom_type_scat_dispersion_imag
_atom_type_scat_source
C C 0.0033 0.0016 'International Tables Vol C Tables 4.2.6.8 and 6.1.1.4'
H H 0.0000 0.0000 'International Tables Vol C Tables 4.2.6.8 and 6.1.1.4'
N N 0.0061 0.0033 'International Tables Vol C Tables 4.2.6.8 and 6.1.1.4'
F F 0.0171 0.0103 'International Tables Vol C Tables 4.2.6.8 and 6.1.1.4'
P P 0.1023 0.0942 'International Tables Vol C Tables 4.2.6.8 and 6.1.1.4'
S S 0.1246 0.1234 'International Tables Vol C Tables 4.2.6.8 and 6.1.1.4'
As As 0.0499 2.0058 'International Tables Vol C Tables 4.2.6.8 and 6.1.1.4'
Pt Pt -1.7033 8.3905 'International Tables Vol C Tables 4.2.6.8 and 6.1.1.4'

loop_
_geom_angle_atom_site_label_1
_geom_angle_atom_site_label_2
_geom_angle_atom_site_label_3
_geom_angle
S7 Pt1 S4 88.79(13)
S7 Pt1 As1 91.47(10)
S4 Pt1 As1 164.32(12)
S7 Pt1 As2 173.64(9)
S4 Pt1 As2 92.99(10)
As1 Pt1 As2 85.16(5)
S7 Pt1 S1 87.71(11)
S4 Pt1 S1 86.03(16)
As1 Pt1 S1 109.65(12)
As2 Pt1 S1 98.51(9)
C2 S1 C9 101.5(9)
C2 S1 Pt1 99.0(6)
C9 S1 Pt1 93.8(5)
C3 C2 S1 115.5(11)
C3 C2 H2A 108.4
S1 C2 H2A 108.4
C3 C2 H2B 108.4
S1 C2 H2B 108.4
H2A C2 H2B 107.5
C2 C3 S4 117.4(10)
C2 C3 H3A 108.0
S4 C3 H3A 108.0
C2 C3 H3B 108.0
S4 C3 H3B 108.0
H3A C3 H3B 107.2
C3 S4 C5 103.1(8)
C3 S4 Pt1 104.2(6)
C5 S4 Pt1 104.8(6)
C6 C5 S4 111.4(11)
C6 C5 H5A 109.4
S4 C5 H5A 109.4
C6 C5 H5B 109.4
S4 C5 H5B 109.4
H5A C5 H5B 108.0
C5 C6 S7 114.6(11)
C5 C6 H6A 108.6
S7 C6 H6A 108.6
C5 C6 H6B 108.6
S7 C6 H6B 108.6
H6A C6 H6B 107.6
C6 S7 C8 101.6(8)
C6 S7 Pt1 100.9(5)
C8 S7 Pt1 105.0(5)
C9 C8 S7 115.4(11)
C9 C8 H8A 108.4
S7 C8 H8A 108.4
C9 C8 H8B 108.4
S7 C8 H8B 108.4
H8A C8 H8B 107.5
C8 C9 S1 117.3(12)
C8 C9 H9A 108.0
S1 C9 H9A 108.0
C8 C9 H9B 108.0
S1 C9 H9B 108.0
H9A C9 H9B 107.2
C12 As1 C10 106.0(6)
C12 As1 C18 105.0(7)
C10 As1 C18 107.3(7)
C12 As1 Pt1 113.4(4)
C10 As1 Pt1 107.6(4)
C18 As1 Pt1 116.8(5)
C30 As2 C24 105.2(6)
C30 As2 C11 105.7(7)
C24 As2 C11 107.7(6)
C30 As2 Pt1 116.3(4)
C24 As2 Pt1 114.5(4)
C11 As2 Pt1 106.9(5)
C11 C10 As1 112.0(10)
C11 C10 H10A 109.2
As1 C10 H10A 109.2
C11 C10 H10B 109.2
As1 C10 H10B 109.2
H10A C10 H10B 107.9
C10 C11 As2 108.6(10)
C10 C11 H11A 110.0
As2 C11 H11A 110.0
C10 C11 H11B 110.0
As2 C11 H11B 110.0
H11A C11 H11B 108.4
C17 C12 C13 120.1(13)
C17 C12 As1 120.9(12)
C13 C12 As1 118.9(10)
C14 C13 C12 119.8(16)
C14 C13 H13A 120.1
C12 C13 H13A 120.1
C15 C14 C13 120.0(19)
C15 C14 H14A 120.0
C13 C14 H14A 120.0
C16 C15 C14 121.4(16)
C16 C15 H15A 119.3
C14 C15 H15A 119.3
C15 C16 C17 120.9(16)
C15 C16 H16A 119.5
C17 C16 H16A 119.5
C12 C17 C16 117.7(16)
C12 C17 H17A 121.2
C16 C17 H17A 121.2
C23 C18 C19 118.7(17)
C23 C18 As1 122.1(14)
C19 C18 As1 119.0(11)
C20 C19 C18 119.8(17)
C20 C19 H19A 120.1
C18 C19 H19A 120.1
C19 C20 C21 120(2)
C19 C20 H20A 119.9
C21 C20 H20A 119.9
C20 C21 C22 120(2)
C20 C21 H21A 120.1
C22 C21 H21A 120.1
C23 C22 C21 120(2)
C23 C22 H22A 120.1
C21 C22 H22A 120.1
C22 C23 C18 121(2)
C22 C23 H23A 119.3
C18 C23 H23A 119.3
C29 C24 C25 121.1(12)
C29 C24 As2 120.0(10)
C25 C24 As2 118.8(10)
C26 C25 C24 119.8(13)
C26 C25 H25A 120.1
C24 C25 H25A 120.1
C27 C26 C25 119.4(13)
C27 C26 H26A 120.3
C25 C26 H26A 120.3
C26 C27 C28 121.6(13)
C26 C27 H27A 119.2
C28 C27 H27A 119.2
C27 C28 C29 119.1(13)
C27 C28 H28A 120.4
C29 C28 H28A 120.4
C24 C29 C28 118.9(13)
C24 C29 H29A 120.5
C28 C29 H29A 120.5
C31 C30 C35 120.6(15)
C31 C30 As2 120.1(11)
C35 C30 As2 119.1(12)
C30 C31 C32 118.9(16)
C30 C31 H31A 120.5
C32 C31 H31A 120.5
C33 C32 C31 119.5(18)
C33 C32 H32A 120.2
C31 C32 H32A 120.2
C32 C33 C34 122(2)
C32 C33 H33A 119.1
C34 C33 H33A 119.1
C35 C34 C33 119(3)
C35 C34 H34A 120.6
C33 C34 H34A 120.6
C34 C35 C30 120(2)
C34 C35 H35A 120.1
C30 C35 H35A 120.1
F6 P1 F5 91.9(12)
F6 P1 F2 91.8(10)
F5 P1 F2 175.2(12)
F6 P1 F1 92.0(8)
F5 P1 F1 92.9(8)
F2 P1 F1 90.0(7)
F6 P1 F4 176.7(12)
F5 P1 F4 91.1(12)
F2 P1 F4 85.1(9)
F1 P1 F4 89.2(8)
F6 P1 F3 88.5(6)
F5 P1 F3 88.4(8)
F2 P1 F3 88.7(7)
F1 P1 F3 178.6(7)
F4 P1 F3 90.3(7)
F8 P2 F11 90.2(6)
F8 P2 F10 91.8(7)
F11 P2 F10 177.9(7)
F8 P2 F7 91.7(6)
F11 P2 F7 89.6(6)
F10 P2 F7 90.9(6)
F8 P2 F9 179.6(7)
F11 P2 F9 90.0(7)
F10 P2 F9 88.0(7)
F7 P2 F9 88.7(6)
F8 P2 F12 90.0(6)
F11 P2 F12 89.9(6)
F10 P2 F12 89.6(6)
F7 P2 F12 178.2(7)
F9 P2 F12 89.6(6)
N1 C36 C37 178(2)
C36 C37 H37A 109.5
C36 C37 H37B 109.5
H37A C37 H37B 109.5
C36 C37 H37C 109.5
H37A C37 H37C 109.5
H37B C37 H37C 109.5

loop_
_geom_bond_atom_site_label_1
_geom_bond_atom_site_label_2
_geom_bond_distance
Pt1 S7 2.324(3)
Pt1 S4 2.333(4)
Pt1 As1 2.3702(14)
Pt1 As2 2.3849(14)
Pt1 S1 2.675(4)
S1 C2 1.80(2)
S1 C9 1.816(16)
C2 C3 1.53(2)
C2 H2A 0.9600
C2 H2B 0.9600
C3 S4 1.805(16)
C3 H3A 0.9600
C3 H3B 0.9600
S4 C5 1.844(16)
C5 C6 1.54(2)
C5 H5A 0.9600
C5 H5B 0.9600
C6 S7 1.795(15)
C6 H6A 0.9600
C6 H6B 0.9600
S7 C8 1.814(13)
C8 C9 1.51(2)
C8 H8A 0.9600
C8 H8B 0.9600
C9 H9A 0.9600
C9 H9B 0.9600
As1 C12 1.930(13)
As1 C10 1.941(15)
As1 C18 1.956(17)
As2 C30 1.916(14)
As2 C24 1.931(12)
As2 C11 1.933(14)
C10 C11 1.515(19)
C10 H10A 0.9600
C10 H10B 0.9600
C11 H11A 0.9600
C11 H11B 0.9600
C12 C17 1.39(2)
C12 C13 1.40(2)
C13 C14 1.38(2)
C13 H13A 0.9600
C14 C15 1.35(3)
C14 H14A 0.9600
C15 C16 1.35(3)
C15 H15A 0.9600
C16 C17 1.41(2)
C16 H16A 0.9600
C17 H17A 0.9600
C18 C23 1.36(2)
C18 C19 1.42(2)
C19 C20 1.34(2)
C19 H19A 0.9600
C20 C21 1.36(4)
C20 H20A 0.9600
C21 C22 1.40(4)
C21 H21A 0.9600
C22 C23 1.33(3)
C22 H22A 0.9600
C23 H23A 0.9600
C24 C29 1.374(18)
C24 C25 1.399(17)
C25 C26 1.393(18)
C25 H25A 0.9600
C26 C27 1.37(2)
C26 H26A 0.9600
C27 C28 1.39(2)
C27 H27A 0.9600
C28 C29 1.418(18)
C28 H28A 0.9600
C29 H29A 0.9600
C30 C31 1.352(19)
C30 C35 1.42(3)
C31 C32 1.43(2)
C31 H31A 0.9600
C32 C33 1.33(3)
C32 H32A 0.9600
C33 C34 1.41(3)
C33 H33A 0.9600
C34 C35 1.35(3)
C34 H34A 0.9600
C35 H35A 0.9600
P1 F6 1.537(11)
P1 F5 1.558(13)
P1 F2 1.561(11)
P1 F1 1.576(10)
P1 F4 1.582(12)
P1 F3 1.598(10)
P2 F8 1.561(10)
P2 F11 1.588(11)
P2 F10 1.590(11)
P2 F7 1.599(9)
P2 F9 1.604(11)
P2 F12 1.604(10)
N1 C36 1.13(2)
C36 C37 1.47(3)
C37 H37A 0.9599
C37 H37B 0.9599
C37 H37C 0.9599
